data_7128304
loop_
_publ_author_name
'Mir, Mohammad Hedayetullah'
'Bera, Sambhunath'
'Khan, Samim'
'Maity, Suvendu'
'Sinha, Chittaranjan'
'Dutta, Basudeb'

_publ_section_title
;
 Sunlight assisted SCSC dimerization of a 1D coordination polymer impacts
 the selectivity of Pd(II) sensing in water.
;
_journal_issue 50
_journal_name_full 'Chemical communications (Cambridge, England)'
_journal_page_first 6197
_journal_page_last 6200
_journal_paper_doi 10.1039/d1cc02121d
_journal_volume 57
_journal_year 2021
_chemical_formula_sum 'C H Cd N O S'
_chemical_formula_weight 187.49
_space_group_crystal_system triclinic
_space_group_IT_number 2
_space_group_name_Hall '-P 1'
_space_group_name_H-M_alt 'P -1'
_atom_sites_solution_hydrogens geom
_audit_creation_method SHELXL-2016/6
_audit_update_record
;
2020-12-25 deposited with the CCDC.	2021-05-11 downloaded from the CCDC.
;
_cell_angle_alpha 84.307(7)
_cell_angle_beta 74.689(6)
_cell_angle_gamma 79.427(7)
_cell_formula_units_Z 21
_cell_length_a 11.134(3)
_cell_length_b 13.954(3)
_cell_length_c 15.979(4)
_cell_measurement_temperature 273(2)
_cell_volume 2350.4(10)
_computing_structure_refinement 'SHELXL-2016/6 (Sheldrick, 2016)'
_computing_structure_solution 'SHELXT 2014/5 (Sheldrick, 2014)'
_diffrn_ambient_temperature 273(2)
_diffrn_measured_fraction_theta_full 0.999
_diffrn_measured_fraction_theta_max 0.997
_diffrn_radiation_type MoK\a
_diffrn_radiation_wavelength 0.71073
_diffrn_reflns_av_R_equivalents 0.2285
_diffrn_reflns_av_unetI/netI 0.0846
_diffrn_reflns_Laue_measured_fraction_full 0.999
_diffrn_reflns_Laue_measured_fraction_max 0.997
_diffrn_reflns_limit_h_max 14
_diffrn_reflns_limit_h_min -14
_diffrn_reflns_limit_k_max 17
_diffrn_reflns_limit_k_min -17
_diffrn_reflns_limit_l_max 20
_diffrn_reflns_limit_l_min -20
_diffrn_reflns_number 80056
_diffrn_reflns_point_group_measured_fraction_full 0.999
_diffrn_reflns_point_group_measured_fraction_max 0.997
_diffrn_reflns_theta_full 25.242
_diffrn_reflns_theta_max 27.239
_diffrn_reflns_theta_min 1.922
_exptl_absorpt_coefficient_mu 5.161
_exptl_crystal_density_diffrn 2.782
_exptl_crystal_F_000 1806
_refine_diff_density_max 7.121
_refine_diff_density_min -6.472
_refine_diff_density_rms 0.215
_refine_ls_extinction_method none
_refine_ls_goodness_of_fit_ref 2.599
_refine_ls_hydrogen_treatment constr
_refine_ls_matrix_type full
_refine_ls_number_parameters 282
_refine_ls_number_reflns 10489
_refine_ls_number_restraints 0
_refine_ls_restrained_S_all 2.599
_refine_ls_R_factor_all 0.1338
_refine_ls_R_factor_gt 0.1249
_refine_ls_shift/su_max 0.167
_refine_ls_shift/su_mean 0.026
_refine_ls_structure_factor_coef Fsqd
_refine_ls_weighting_details 'w=1/[\s^2^(Fo^2^)+(0.1000P)^2^] where P=(Fo^2^+2Fc^2^)/3'
_refine_ls_weighting_scheme calc
_refine_ls_wR_factor_gt 0.3610
_refine_ls_wR_factor_ref 0.3767
_reflns_Friedel_coverage 0.000
_reflns_number_gt 9277
_reflns_number_total 10489
_reflns_threshold_expression 'I > 2\s(I)'
_cod_data_source_file d1cc02121d2.cif
_cod_data_source_block bdcd5s_a
_cod_depositor_comments 'Adding full bibliography for 7128304--7128305.cif.'
_cod_database_code 7128304
_shelx_shelxl_version_number 2016/6
_shelx_space_group_comment
;
The symmetry employed for this shelxl refinement is uniquely defined
by the following loop, which should always be used as a source of
symmetry information in preference to the above space-group names.
They are only intended as comments.
;

loop_
_space_group_symop_operation_xyz
'x, y, z'
'-x, -y, -z'

loop_
_atom_site_label
_atom_site_type_symbol
_atom_site_fract_x
_atom_site_fract_y
_atom_site_fract_z
_atom_site_U_iso_or_equiv
_atom_site_adp_type
_atom_site_occupancy
_atom_site_site_symmetry_order
_atom_site_calc_flag
_atom_site_refinement_flags_posn
_atom_site_refinement_flags_adp
_atom_site_refinement_flags_occupancy
_atom_site_disorder_assembly
_atom_site_disorder_group
Cd01 Cd 0.21818(4) 0.35560(3) 0.47266(3) 0.0326(2) Uiso 1 1 d . . . . .
S002 S 0.88365(13) 0.40639(10) 0.46211(10) 0.0305(4) Uiso 1 1 d . . . . .
O003 O 0.2033(4) 0.1896(3) 0.4703(3) 0.0388(10) Uiso 1 1 d . . . . .
O004 O 0.7898(5) 0.4776(3) 0.5180(3) 0.0409(11) Uiso 1 1 d . . . . .
O005 O 0.4332(5) 0.3229(4) 0.4621(4) 0.0484(12) Uiso 1 1 d . . . . .
O006 O 0.9954(5) 0.3768(4) 0.4948(4) 0.0470(12) Uiso 1 1 d . . . . .
O007 O 0.9101(5) 0.4372(4) 0.3713(4) 0.0508(12) Uiso 1 1 d . . . . .
N1 N 0.1767(5) 0.3333(4) 0.6193(4) 0.0331(11) Uiso 1 1 d . . . . .
O009 O 0.4480(5) 0.1611(4) 0.4775(4) 0.0577(14) Uiso 1 1 d . . . . .
N00A N 0.2547(5) 0.3848(4) 0.3269(4) 0.0341(11) Uiso 1 1 d . . . . .
O00B O 0.6451(6) 0.0551(4) 0.5003(4) 0.0597(14) Uiso 1 1 d . . . . .
H00B H 0.595430 0.051093 0.548132 0.089 Uiso 1 1 calc R U . . .
C2 C 0.8095(6) 0.3014(4) 0.4763(4) 0.0311(12) Uiso 1 1 d . . . . .
C1 C 0.6858(5) 0.3097(4) 0.4709(4) 0.0304(12) Uiso 1 1 d . . . . .
H1 H 0.641413 0.371273 0.461047 0.036 Uiso 1 1 calc R U . . .
N00E N 0.2017(8) 0.1305(5) 1.3077(5) 0.0639(18) Uiso 1 1 d . . . . .
C00F C 0.6265(6) 0.2294(4) 0.4796(5) 0.0366(13) Uiso 1 1 d . . . . .
C00G C 0.0286(7) 0.3047(5) 0.7536(5) 0.0417(15) Uiso 1 1 d . . . . .
H00G H -0.047523 0.284523 0.782254 0.050 Uiso 1 1 calc R U . . .
C00H C 0.0691(6) 0.3049(4) 0.6641(5) 0.0371(13) Uiso 1 1 d . . . . .
H00H H 0.018773 0.284158 0.633750 0.045 Uiso 1 1 calc R U . . .
C00I C 0.4924(7) 0.2405(5) 0.4726(5) 0.0407(14) Uiso 1 1 d . . . . .
C00J C 0.1041(6) 0.3356(4) 0.8016(5) 0.0351(13) Uiso 1 1 d . . . . .
C00K C 0.2162(7) 0.3636(5) 0.7533(5) 0.0420(15) Uiso 1 1 d . . . . .
H00K H 0.269992 0.383754 0.781218 0.050 Uiso 1 1 calc R U . . .
C00L C 0.8772(6) 0.2081(4) 0.4891(5) 0.0382(14) Uiso 1 1 d . . . . .
H00L H 0.960973 0.201248 0.491360 0.046 Uiso 1 1 calc R U . . .
C00M C -0.2077(7) 0.2681(5) 1.1831(5) 0.0417(15) Uiso 1 1 d . . . . .
C00N C 0.2484(6) 0.3616(4) 0.6638(5) 0.0404(14) Uiso 1 1 d . . . . .
H00N H 0.324063 0.381122 0.633012 0.049 Uiso 1 1 calc R U . . .
C00O C -0.1709(6) 0.2647(4) 1.0911(4) 0.0366(13) Uiso 1 1 d . . . . .
C00P C 0.1899(6) 0.0884(5) 0.8387(5) 0.0403(14) Uiso 1 1 d . . . . .
C00Q C 0.2143(7) 0.4784(5) 0.2013(5) 0.0431(15) Uiso 1 1 d . . . . .
H00Q H 0.168095 0.532429 0.178726 0.052 Uiso 1 1 calc R U . . .
C00R C 0.5585(7) 0.3427(5) -0.1535(5) 0.0407(15) Uiso 1 1 d . . . . .
C00S C 0.3082(7) 0.4173(5) 0.1456(5) 0.0419(15) Uiso 1 1 d . . . . .
C00T C 0.6958(7) 0.1371(5) 0.4931(5) 0.0438(15) Uiso 1 1 d . . . . .
C00U C -0.0824(6) 0.3246(4) 1.0411(5) 0.0383(14) Uiso 1 1 d . . . . .
C00V C 0.3742(7) 0.3394(5) 0.1848(5) 0.0426(15) Uiso 1 1 d . . . . .
H00V H 0.437473 0.296137 0.150603 0.051 Uiso 1 1 calc R U . . .
C00W C -0.0429(7) 0.3213(5) 0.9466(5) 0.0429(15) Uiso 1 1 d . . . . .
H00W H -0.099656 0.303957 0.919598 0.052 Uiso 1 1 calc R U . . .
C00X C 0.4613(7) 0.4102(5) -0.1010(5) 0.0443(16) Uiso 1 1 d . . . . .
C00Y C 0.1901(7) 0.4588(5) 0.2899(5) 0.0404(14) Uiso 1 1 d . . . . .
H00Y H 0.125184 0.499389 0.325585 0.048 Uiso 1 1 calc R U . . .
C00Z C 0.3469(7) 0.3261(5) 0.2730(5) 0.0415(14) Uiso 1 1 d . . . . .
H00Z H 0.393986 0.274083 0.297354 0.050 Uiso 1 1 calc R U . . .
C010 C 0.5358(8) 0.4467(6) -0.2812(6) 0.0550(19) Uiso 1 1 d . . . . .
H010 H 0.559479 0.460434 -0.340917 0.066 Uiso 1 1 calc R U . . .
C011 C -0.0366(7) 0.3857(5) 1.0840(5) 0.0459(16) Uiso 1 1 d . . . . .
H011 H 0.020758 0.424604 1.051836 0.055 Uiso 1 1 calc R U . . .
C012 C 0.5968(7) 0.3603(5) -0.2451(5) 0.0454(16) Uiso 1 1 d . . . . .
C013 C -0.0739(7) 0.3904(5) 1.1738(5) 0.0508(17) Uiso 1 1 d . . . . .
H013 H -0.042574 0.432902 1.200654 0.061 Uiso 1 1 calc R U . . .
C014 C 0.8206(7) 0.1276(5) 0.4981(5) 0.0466(16) Uiso 1 1 d . . . . .
H014 H 0.865470 0.066147 0.507581 0.056 Uiso 1 1 calc R U . . .
C015 C -0.2230(7) 0.1992(5) 1.0538(5) 0.0440(15) Uiso 1 1 d . . . . .
H015 H -0.198175 0.193607 0.993898 0.053 Uiso 1 1 calc R U . . .
C016 C 0.2294(7) 0.0823(5) 0.7483(5) 0.0473(16) Uiso 1 1 d . . . . .
C017 C 0.4070(7) 0.4916(5) -0.1418(5) 0.0476(16) Uiso 1 1 d . . . . .
H017 H 0.343504 0.536048 -0.109086 0.057 Uiso 1 1 calc R U . . .
C018 C -0.2945(7) 0.2102(5) 1.2323(6) 0.0528(18) Uiso 1 1 d . . . . .
H018 H -0.318356 0.213325 1.292417 0.063 Uiso 1 1 calc R U . . .
C019 C 0.4461(8) 0.5085(6) -0.2321(6) 0.0535(18) Uiso 1 1 d . . . . .
H019 H 0.408210 0.564280 -0.258239 0.064 Uiso 1 1 calc R U . . .
C01A C 0.0652(7) 0.3404(5) 0.8958(5) 0.0412(14) Uiso 1 1 d . . . . .
H01A H 0.121786 0.358538 0.922453 0.049 Uiso 1 1 calc R U . . .
C01B C 0.6204(7) 0.2549(5) -0.1174(6) 0.0505(17) Uiso 1 1 d . . . . .
H01B H 0.597719 0.240644 -0.057792 0.061 Uiso 1 1 calc R U . . .
C01C C 0.2706(7) 0.1183(5) 0.8847(5) 0.0439(15) Uiso 1 1 d . . . . .
C01D C 0.3339(8) 0.4396(6) 0.0513(6) 0.0527(18) Uiso 1 1 d . . . . .
H01D H 0.282470 0.492567 0.031794 0.063 Uiso 1 1 calc R U . . .
C01E C -0.1571(7) 0.3325(5) 1.2232(6) 0.0495(17) Uiso 1 1 d . . . . .
H01E H -0.180308 0.335460 1.283388 0.059 Uiso 1 1 calc R U . . .
C01F C 0.2307(8) 0.1259(5) 0.9794(5) 0.0518(18) Uiso 1 1 d . . . . .
H01F H 0.145320 0.146469 1.003844 0.062 Uiso 1 1 calc R U . . .
C01G C 0.0713(8) 0.0599(6) 0.8836(6) 0.0545(19) Uiso 1 1 d . . . . .
H01G H 0.042962 0.064148 0.943551 0.065 Uiso 1 1 calc R U . . .
C01H C 0.4228(8) 0.3913(6) -0.0075(6) 0.0548(19) Uiso 1 1 d . . . . .
H01H H 0.468747 0.336156 0.013845 0.066 Uiso 1 1 calc R U . . .
C01I C 0.3038(9) 0.0714(6) 1.2675(6) 0.062(2) Uiso 1 1 d . . . . .
H01I H 0.350567 0.031705 1.301920 0.074 Uiso 1 1 calc R U . . .
C01J C 0.3466(9) 0.1064(6) 0.7037(7) 0.063(2) Uiso 1 1 d . . . . .
H01J H 0.373577 0.101990 0.643700 0.075 Uiso 1 1 calc R U . . .
C01K C 0.2690(8) 0.1154(6) 1.1272(6) 0.0524(18) Uiso 1 1 d . . . . .
C01L C -0.3080(8) 0.1443(6) 1.1028(6) 0.057(2) Uiso 1 1 d . . . . .
H01L H -0.341789 0.103533 1.075758 0.068 Uiso 1 1 calc R U . . .
C01M C 0.7105(9) 0.1930(6) -0.1685(6) 0.062(2) Uiso 1 1 d . . . . .
H01M H 0.749873 0.137400 -0.143151 0.075 Uiso 1 1 calc R U . . .
C01N C 0.3057(8) 0.1059(6) 1.0332(6) 0.0568(19) Uiso 1 1 d . . . . .
H01N H 0.390568 0.083597 1.008503 0.068 Uiso 1 1 calc R U . . .
C01O C 0.1612(8) 0.1766(6) 1.1691(6) 0.0559(19) Uiso 1 1 d . . . . .
H01O H 0.109266 0.214013 1.136904 0.067 Uiso 1 1 calc R U . . .
C01P C 0.3453(9) 0.0643(6) 1.1800(6) 0.062(2) Uiso 1 1 d . . . . .
H01P H 0.422451 0.026584 1.155632 0.074 Uiso 1 1 calc R U . . .
C01Q C 0.6892(9) 0.2929(6) -0.2953(7) 0.065(2) Uiso 1 1 d . . . . .
H01Q H 0.712364 0.304673 -0.355286 0.078 Uiso 1 1 calc R U . . .
C01R C 0.1522(9) 0.0472(7) 0.7050(7) 0.068(2) Uiso 1 1 d . . . . .
H01R H 0.179011 0.042506 0.645101 0.081 Uiso 1 1 calc R U . . .
C01S C -0.3456(8) 0.1486(6) 1.1939(6) 0.0560(19) Uiso 1 1 d . . . . .
H01S H -0.403409 0.110825 1.227401 0.067 Uiso 1 1 calc R U . . .
C01T C 0.7471(10) 0.2101(7) -0.2594(7) 0.071(2) Uiso 1 1 d . . . . .
H01T H 0.808844 0.166180 -0.293945 0.085 Uiso 1 1 calc R U . . .
C01U C -0.0009(10) 0.0262(7) 0.8388(7) 0.071(2) Uiso 1 1 d . . . . .
H01U H -0.077440 0.007195 0.868143 0.085 Uiso 1 1 calc R U . . .
C01V C 0.1307(10) 0.1822(7) 1.2575(7) 0.067(2) Uiso 1 1 d . . . . .
H01V H 0.057756 0.223550 1.283814 0.080 Uiso 1 1 calc R U . . .
C01W C 0.0427(10) 0.0208(7) 0.7470(7) 0.074(3) Uiso 1 1 d . . . . .
H01W H -0.006032 -0.001384 0.716280 0.089 Uiso 1 1 calc R U . . .
C01X C 0.3830(8) 0.1427(6) 0.8362(6) 0.0579(19) Uiso 1 1 d . . . . .
H01X H 0.435515 0.164605 0.864098 0.069 Uiso 1 1 calc R U . . .
C01Y C 0.4209(10) 0.1359(7) 0.7470(7) 0.068(2) Uiso 1 1 d . . . . .
H01Y H 0.498791 0.151863 0.716429 0.082 Uiso 1 1 calc R U . . .

loop_
_atom_type_symbol
_atom_type_description
_atom_type_scat_dispersion_real
_atom_type_scat_dispersion_imag
_atom_type_scat_source
C C 0.0033 0.0016 'International Tables Vol C Tables 4.2.6.8 and 6.1.1.4'
H H 0.0000 0.0000 'International Tables Vol C Tables 4.2.6.8 and 6.1.1.4'
Cd Cd -0.8075 1.2024 'International Tables Vol C Tables 4.2.6.8 and 6.1.1.4'
N N 0.0061 0.0033 'International Tables Vol C Tables 4.2.6.8 and 6.1.1.4'
O O 0.0106 0.0060 'International Tables Vol C Tables 4.2.6.8 and 6.1.1.4'
S S 0.1246 0.1234 'International Tables Vol C Tables 4.2.6.8 and 6.1.1.4'

loop_
_geom_angle_atom_site_label_1
_geom_angle_atom_site_label_2
_geom_angle_atom_site_label_3
_geom_angle
_geom_angle_site_symmetry_1
_geom_angle_site_symmetry_3
_geom_angle_publ_flag
N00A Cd01 N1 177.45(15) . . ?
N00A Cd01 O005 90.7(2) . . ?
N1 Cd01 O005 90.6(2) . . ?
N00A Cd01 O004 87.06(18) . 2_666 ?
N1 Cd01 O004 90.70(18) . 2_666 ?
O005 Cd01 O004 92.31(17) . 2_666 ?
N00A Cd01 O003 95.10(18) . . ?
N1 Cd01 O003 87.00(18) . . ?
O005 Cd01 O003 93.27(17) . . ?
O004 Cd01 O003 173.99(15) 2_666 . ?
N00A Cd01 O006 93.92(19) . 1_455 ?
N1 Cd01 O006 84.90(19) . 1_455 ?
O005 Cd01 O006 174.30(16) . 1_455 ?
O004 Cd01 O006 91.27(17) 2_666 1_455 ?
O003 Cd01 O006 83.00(17) . 1_455 ?
O007 S002 O004 113.3(3) . . ?
O007 S002 O006 114.0(3) . . ?
O004 S002 O006 111.2(3) . . ?
O007 S002 C2 108.0(3) . . ?
O004 S002 C2 103.8(3) . . ?
O006 S002 C2 105.8(3) . . ?
S002 O004 Cd01 130.5(3) . 2_666 ?
C00I O005 Cd01 124.0(5) . . ?
S002 O006 Cd01 150.2(3) . 1_655 ?
C00N N1 C00H 117.6(6) . . ?
C00N N1 Cd01 121.4(5) . . ?
C00H N1 Cd01 120.2(5) . . ?
C00Y N00A C00Z 116.8(6) . . ?
C00Y N00A Cd01 123.1(5) . . ?
C00Z N00A Cd01 120.1(4) . . ?
C00T O00B H00B 109.5 . . ?
C1 C2 C00L 118.8(6) . . ?
C1 C2 S002 120.6(4) . . ?
C00L C2 S002 120.5(5) . . ?
C2 C1 C00F 122.0(5) . . ?
C2 C1 H1 119.0 . . ?
C00F C1 H1 119.0 . . ?
C01I N00E C01V 116.6(9) . . ?
C1 C00F C00T 118.0(6) . . ?
C1 C00F C00I 120.8(5) . . ?
C00T C00F C00I 121.1(6) . . ?
C00H C00G C00J 119.5(7) . . ?
C00H C00G H00G 120.2 . . ?
C00J C00G H00G 120.2 . . ?
N1 C00H C00G 123.2(6) . . ?
N1 C00H H00H 118.4 . . ?
C00G C00H H00H 118.4 . . ?
O005 C00I O009 124.5(7) . . ?
O005 C00I C00F 119.6(6) . . ?
O009 C00I C00F 115.9(6) . . ?
C00K C00J C00G 116.0(7) . . ?
C00K C00J C01A 121.5(6) . . ?
C00G C00J C01A 122.5(6) . . ?
C00N C00K C00J 120.2(7) . . ?
C00N C00K H00K 119.9 . . ?
C00J C00K H00K 119.9 . . ?
C014 C00L C2 120.3(6) . . ?
C014 C00L H00L 119.9 . . ?
C2 C00L H00L 119.9 . . ?
C01E C00M C00O 118.9(7) . . ?
C01E C00M C018 121.4(7) . . ?
C00O C00M C018 119.8(7) . . ?
N1 C00N C00K 123.4(7) . . ?
N1 C00N H00N 118.3 . . ?
C00K C00N H00N 118.3 . . ?
C00U C00O C015 123.4(6) . . ?
C00U C00O C00M 119.5(6) . . ?
C015 C00O C00M 117.1(6) . . ?
C01C C00P C016 119.9(7) . . ?
C01C C00P C01G 121.5(7) . . ?
C016 C00P C01G 118.5(7) . . ?
C00S C00Q C00Y 120.0(6) . . ?
C00S C00Q H00Q 120.0 . . ?
C00Y C00Q H00Q 120.0 . . ?
C00X C00R C012 120.5(6) . . ?
C00X C00R C01B 122.6(7) . . ?
C012 C00R C01B 116.9(7) . . ?
C00Q C00S C00V 116.3(7) . . ?
C00Q C00S C01D 119.5(6) . . ?
C00V C00S C01D 124.2(7) . . ?
O00B C00T C014 118.0(6) . . ?
O00B C00T C00F 121.4(7) . . ?
C014 C00T C00F 120.6(7) . . ?
C011 C00U C00O 118.8(7) . . ?
C011 C00U C00W 121.0(7) . . ?
C00O C00U C00W 120.2(6) . . ?
C00Z C00V C00S 120.4(7) . . ?
C00Z C00V H00V 119.8 . . ?
C00S C00V H00V 119.8 . . ?
C01A C00W C00U 126.5(7) . . ?
C01A C00W H00W 116.7 . . ?
C00U C00W H00W 116.7 . . ?
C017 C00X C00R 118.2(7) . . ?
C017 C00X C01H 121.9(7) . . ?
C00R C00X C01H 119.9(6) . . ?
N00A C00Y C00Q 123.3(7) . . ?
N00A C00Y H00Y 118.3 . . ?
C00Q C00Y H00Y 118.3 . . ?
N00A C00Z C00V 123.2(6) . . ?
N00A C00Z H00Z 118.4 . . ?
C00V C00Z H00Z 118.4 . . ?
C019 C010 C012 121.8(8) . . ?
C019 C010 H010 119.1 . . ?
C012 C010 H010 119.1 . . ?
C00U C011 C013 121.7(7) . . ?
C00U C011 H011 119.1 . . ?
C013 C011 H011 119.1 . . ?
C00R C012 C010 117.2(7) . . ?
C00R C012 C01Q 119.7(7) . . ?
C010 C012 C01Q 123.1(8) . . ?
C011 C013 C01E 120.5(8) . . ?
C011 C013 H013 119.8 . . ?
C01E C013 H013 119.8 . . ?
C00T C014 C00L 120.2(6) . . ?
C00T C014 H014 119.9 . . ?
C00L C014 H014 119.9 . . ?
C01L C015 C00O 122.1(8) . . ?
C01L C015 H015 119.0 . . ?
C00O C015 H015 119.0 . . ?
C01J C016 C01R 121.5(8) . . ?
C01J C016 C00P 119.4(8) . . ?
C01R C016 C00P 119.0(8) . . ?
C00X C017 C019 120.8(7) . . ?
C00X C017 H017 119.6 . . ?
C019 C017 H017 119.6 . . ?
C01S C018 C00M 121.8(8) . . ?
C01S C018 H018 119.1 . . ?
C00M C018 H018 119.1 . . ?
C010 C019 C017 121.5(7) . . ?
C010 C019 H019 119.2 . . ?
C017 C019 H019 119.3 . . ?
C00W C01A C00J 125.9(7) . . ?
C00W C01A H01A 117.0 . . ?
C00J C01A H01A 117.0 . . ?
C01M C01B C00R 121.1(8) . . ?
C01M C01B H01B 119.5 . . ?
C00R C01B H01B 119.5 . . ?
C01X C01C C00P 117.2(7) . . ?
C01X C01C C01F 121.8(8) . . ?
C00P C01C C01F 120.9(7) . . ?
C01H C01D C00S 125.6(7) . . ?
C01H C01D H01D 117.2 . . ?
C00S C01D H01D 117.2 . . ?
C013 C01E C00M 120.6(8) . . ?
C013 C01E H01E 119.7 . . ?
C00M C01E H01E 119.7 . . ?
C01N C01F C01C 125.8(8) . . ?
C01N C01F H01F 117.1 . . ?
C01C C01F H01F 117.1 . . ?
C01U C01G C00P 120.5(9) . . ?
C01U C01G H01G 119.8 . . ?
C00P C01G H01G 119.8 . . ?
C01D C01H C00X 130.1(8) . . ?
C01D C01H H01H 115.0 . . ?
C00X C01H H01H 114.9 . . ?
N00E C01I C01P 125.1(9) . . ?
N00E C01I H01I 117.5 . . ?
C01P C01I H01I 117.5 . . ?
C01Y C01J C016 120.4(10) . . ?
C01Y C01J H01J 119.8 . . ?
C016 C01J H01J 119.8 . . ?
C01O C01K C01P 116.2(9) . . ?
C01O C01K C01N 122.9(8) . . ?
C01P C01K C01N 120.8(8) . . ?
C015 C01L C01S 120.8(8) . . ?
C015 C01L H01L 119.6 . . ?
C01S C01L H01L 119.6 . . ?
C01B C01M C01T 121.9(8) . . ?
C01B C01M H01M 119.1 . . ?
C01T C01M H01M 119.0 . . ?
C01F C01N C01K 126.8(8) . . ?
C01F C01N H01N 116.6 . . ?
C01K C01N H01N 116.6 . . ?
C01V C01O C01K 120.6(8) . . ?
C01V C01O H01O 119.7 . . ?
C01K C01O H01O 119.7 . . ?
C01I C01P C01K 118.5(9) . . ?
C01I C01P H01P 120.7 . . ?
C01K C01P H01P 120.7 . . ?
C01T C01Q C012 122.2(9) . . ?
C01T C01Q H01Q 118.9 . . ?
C012 C01Q H01Q 118.9 . . ?
C01W C01R C016 122.1(10) . . ?
C01W C01R H01R 118.9 . . ?
C016 C01R H01R 118.9 . . ?
C018 C01S C01L 118.4(8) . . ?
C018 C01S H01S 120.8 . . ?
C01L C01S H01S 120.8 . . ?
C01Q C01T C01M 118.2(10) . . ?
C01Q C01T H01T 120.9 . . ?
C01M C01T H01T 120.9 . . ?
C01G C01U C01W 119.4(10) . . ?
C01G C01U H01U 120.3 . . ?
C01W C01U H01U 120.4 . . ?
C01O C01V N00E 122.7(9) . . ?
C01O C01V H01V 118.7 . . ?
N00E C01V H01V 118.7 . . ?
C01R C01W C01U 120.5(11) . . ?
C01R C01W H01W 119.8 . . ?
C01U C01W H01W 119.7 . . ?
C01C C01X C01Y 122.1(9) . . ?
C01C C01X H01X 118.9 . . ?
C01Y C01X H01X 119.0 . . ?
C01J C01Y C01X 120.9(10) . . ?
C01J C01Y H01Y 119.6 . . ?
C01X C01Y H01Y 119.6 . . ?

loop_
_geom_bond_atom_site_label_1
_geom_bond_atom_site_label_2
_geom_bond_distance
_geom_bond_site_symmetry_2
_geom_bond_publ_flag
Cd01 N00A 2.265(6) . ?
Cd01 N1 2.266(6) . ?
Cd01 O005 2.317(5) . ?
Cd01 O004 2.331(5) 2_666 ?
Cd01 O003 2.357(5) . ?
Cd01 O006 2.377(5) 1_455 ?
S002 O007 1.440(6) . ?
S002 O004 1.476(5) . ?
S002 O006 1.451(5) . ?
S002 C2 1.777(6) . ?
O005 C00I 1.235(8) . ?
N1 C00N 1.330(9) . ?
N1 C00H 1.330(8) . ?
O009 C00I 1.281(9) . ?
N00A C00Y 1.328(8) . ?
N00A C00Z 1.353(9) . ?
O00B C00T 1.348(9) . ?
O00B H00B 0.8200 . ?
C2 C1 1.386(8) . ?
C2 C00L 1.405(8) . ?
C1 C00F 1.379(9) . ?
C1 H1 0.9300 . ?
N00E C01I 1.326(11) . ?
N00E C01V 1.342(12) . ?
C00F C00T 1.404(9) . ?
C00F C00I 1.505(9) . ?
C00G C00H 1.381(10) . ?
C00G C00J 1.420(10) . ?
C00G H00G 0.9300 . ?
C00H H00H 0.9300 . ?
C00J C00K 1.384(10) . ?
C00J C01A 1.457(10) . ?
C00K C00N 1.382(10) . ?
C00K H00K 0.9300 . ?
C00L C014 1.364(10) . ?
C00L H00L 0.9300 . ?
C00M C01E 1.423(10) . ?
C00M C00O 1.421(10) . ?
C00M C018 1.402(11) . ?
C00N H00N 0.9300 . ?
C00O C00U 1.436(9) . ?
C00O C015 1.418(10) . ?
C00P C01C 1.437(10) . ?
C00P C016 1.402(11) . ?
C00P C01G 1.433(11) . ?
C00Q C00S 1.394(10) . ?
C00Q C00Y 1.378(10) . ?
C00Q H00Q 0.9300 . ?
C00R C00X 1.437(10) . ?
C00R C012 1.422(10) . ?
C00R C01B 1.439(9) . ?
C00S C00V 1.389(9) . ?
C00S C01D 1.470(11) . ?
C00T C014 1.394(10) . ?
C00U C011 1.386(10) . ?
C00U C00W 1.459(10) . ?
C00V C00Z 1.363(10) . ?
C00V H00V 0.9300 . ?
C00W C01A 1.319(10) . ?
C00W H00W 0.9300 . ?
C00X C017 1.375(10) . ?
C00X C01H 1.453(11) . ?
C00Y H00Y 0.9300 . ?
C00Z H00Z 0.9300 . ?
C010 C019 1.327(11) . ?
C010 C012 1.420(10) . ?
C010 H010 0.9300 . ?
C011 C013 1.389(11) . ?
C011 H011 0.9300 . ?
C012 C01Q 1.395(12) . ?
C013 C01E 1.376(11) . ?
C013 H013 0.9300 . ?
C014 H014 0.9300 . ?
C015 C01L 1.361(11) . ?
C015 H015 0.9300 . ?
C016 C01J 1.394(12) . ?
C016 C01R 1.411(12) . ?
C017 C019 1.403(11) . ?
C017 H017 0.9300 . ?
C018 C01S 1.381(12) . ?
C018 H018 0.9300 . ?
C019 H019 0.9300 . ?
C01A H01A 0.9300 . ?
C01B C01M 1.344(11) . ?
C01B H01B 0.9300 . ?
C01C C01X 1.370(11) . ?
C01C C01F 1.470(11) . ?
C01D C01H 1.306(11) . ?
C01D H01D 0.9300 . ?
C01E H01E 0.9300 . ?
C01F C01N 1.326(11) . ?
C01F H01F 0.9300 . ?
C01G C01U 1.374(13) . ?
C01G H01G 0.9300 . ?
C01H H01H 0.9300 . ?
C01I C01P 1.359(13) . ?
C01I H01I 0.9300 . ?
C01J C01Y 1.348(13) . ?
C01J H01J 0.9300 . ?
C01K C01O 1.391(11) . ?
C01K C01P 1.407(12) . ?
C01K C01N 1.461(12) . ?
C01L C01S 1.409(12) . ?
C01L H01L 0.9300 . ?
C01M C01T 1.409(13) . ?
C01M H01M 0.9300 . ?
C01N H01N 0.9300 . ?
C01O C01V 1.369(13) . ?
C01O H01O 0.9300 . ?
C01P H01P 0.9300 . ?
C01Q C01T 1.368(13) . ?
C01Q H01Q 0.9300 . ?
C01R C01W 1.325(14) . ?
C01R H01R 0.9300 . ?
C01S H01S 0.9300 . ?
C01T H01T 0.9300 . ?
C01U C01W 1.423(15) . ?
C01U H01U 0.9300 . ?
C01V H01V 0.9300 . ?
C01W H01W 0.9300 . ?
C01X C01Y 1.383(13) . ?
C01X H01X 0.9300 . ?
C01Y H01Y 0.9300 . ?
